data_4106679
loop_
_publ_author_name
'Ross Campbell'
'Daniel Cannon'
'Pablo Garc\'ia-\'Alvarez'
'Alan R. Kennedy'
'Robert E. Mulvey'
'Stuart D. Robertson'
'J\"org Sa\&smannshausen'
'Tell Tuttle'

_publ_section_title
;
 Main Group Multiple C-H/N-H Bond Activation of a Diamine and Isolation of
 A Molecular Dilithium Zincate Hydride: Experimental and DFT Evidence for
 Alkali Metal-Zinc Synergistic Effects
;
_journal_name_full 'Journal of the American Chemical Society'
_journal_page_first 13706
_journal_page_last 13717
_journal_paper_doi 10.1021/ja205547h
_journal_volume 133
_journal_year 2011
_chemical_formula_sum 'C38.25 H91.25 N8 Na2 Zn2'
_chemical_formula_weight 840.16
_chemical_name_systematic
;
 ?
;
_space_group_IT_number 14
_symmetry_cell_setting monoclinic
_symmetry_space_group_name_Hall '-P 2ybc'
_symmetry_space_group_name_H-M 'P 1 21/c 1'
_atom_sites_solution_hydrogens geom
_atom_sites_solution_primary direct
_atom_sites_solution_secondary difmap
_audit_creation_method SHELXL-97
_cell_angle_alpha 90.00
_cell_angle_beta 93.665(7)
_cell_angle_gamma 90.00
_cell_formula_units_Z 4
_cell_length_a 14.0362(12)
_cell_length_b 19.0750(14)
_cell_length_c 18.1701(14)
_cell_measurement_reflns_used 4033
_cell_measurement_temperature 123(2)
_cell_measurement_theta_max 73.13
_cell_measurement_theta_min 3.92
_cell_volume 4854.9(7)
_computing_structure_refinement 'SHELXL-97 (Sheldrick, 1997)'
_diffrn_ambient_temperature 123(2)
_diffrn_measured_fraction_theta_full 0.994
_diffrn_measured_fraction_theta_max 0.994
_diffrn_measurement_device_type 'Oxford Diffraction Gemini S'
_diffrn_measurement_method 'omega scans'
_diffrn_radiation_monochromator graphite
_diffrn_radiation_source 'fine-focus sealed tube'
_diffrn_radiation_type CuK\a
_diffrn_radiation_wavelength 1.54180
_diffrn_reflns_av_R_equivalents 0.0534
_diffrn_reflns_av_sigmaI/netI 0.1352
_diffrn_reflns_limit_h_max 16
_diffrn_reflns_limit_h_min -17
_diffrn_reflns_limit_k_max 21
_diffrn_reflns_limit_k_min -23
_diffrn_reflns_limit_l_max 14
_diffrn_reflns_limit_l_min -22
_diffrn_reflns_number 20032
_diffrn_reflns_theta_full 70.00
_diffrn_reflns_theta_max 70.00
_diffrn_reflns_theta_min 3.92
_diffrn_standards_decay_% 0
_exptl_absorpt_coefficient_mu 1.627
_exptl_absorpt_correction_T_max 1.00000
_exptl_absorpt_correction_T_min 0.95334
_exptl_absorpt_correction_type multi-scan
_exptl_absorpt_process_details
;
CrysAlisPro, Oxford Diffraction Ltd.,
Version 1.171.33.34d (release 27-02-2009 CrysAlis171 .NET)
(compiled Feb 27 2009,15:38:38)
empirical absorption correction using spherical harmonics,
 implemented in SCALE3 ABSPACK scaling algorithm.
;
_exptl_crystal_colour colourless
_exptl_crystal_density_diffrn 1.149
_exptl_crystal_description chip
_exptl_crystal_F_000 1835
_exptl_crystal_size_max 0.20
_exptl_crystal_size_mid 0.15
_exptl_crystal_size_min 0.12
_refine_diff_density_max 0.761
_refine_diff_density_min -0.369
_refine_diff_density_rms 0.085
_refine_ls_extinction_method none
_refine_ls_goodness_of_fit_ref 0.944
_refine_ls_hydrogen_treatment constr
_refine_ls_matrix_type full
_refine_ls_number_parameters 480
_refine_ls_number_reflns 9140
_refine_ls_number_restraints 5
_refine_ls_restrained_S_all 0.945
_refine_ls_R_factor_all 0.1111
_refine_ls_R_factor_gt 0.0605
_refine_ls_shift/su_max 0.001
_refine_ls_shift/su_mean 0.000
_refine_ls_structure_factor_coef Fsqd
_refine_ls_weighting_details 'calc w=1/[\s^2^(Fo^2^)+(0.0594P)^2^+0.0000P] where P=(Fo^2^+2Fc^2^)/3'
_refine_ls_weighting_scheme calc
_refine_ls_wR_factor_gt 0.1422
_refine_ls_wR_factor_ref 0.1515
_reflns_number_gt 4893
_reflns_number_total 9140
_reflns_threshold_expression I>2\s(I)
_cod_data_source_file ja205547h_si_002_6.cif
_cod_data_source_block pgapga21
_cod_database_code 4106679

loop_
_symmetry_equiv_pos_as_xyz
'x, y, z'
'-x, y+1/2, -z+1/2'
'-x, -y, -z'
'x, -y-1/2, z-1/2'

loop_
_atom_site_label
_atom_site_type_symbol
_atom_site_fract_x
_atom_site_fract_y
_atom_site_fract_z
_atom_site_U_iso_or_equiv
_atom_site_adp_type
_atom_site_occupancy
_atom_site_symmetry_multiplicity
_atom_site_calc_flag
_atom_site_refinement_flags
_atom_site_disorder_assembly
_atom_site_disorder_group
Zn1 Zn 0.00077(5) 0.54907(4) 0.56530(4) 0.02515(18) Uani 1 1 d . . .
Zn2 Zn 0.57170(5) 0.02764(4) 0.44879(4) 0.02270(17) Uani 1 1 d . . .
Na1 Na -0.01297(17) 0.72243(12) 0.54852(13) 0.0393(6) Uani 1 1 d . . .
Na2 Na 0.52301(16) 0.14172(12) 0.31475(12) 0.0379(6) Uani 1 1 d . . .
N1 N 0.0466(3) 0.5548(2) 0.4574(2) 0.0246(10) Uani 1 1 d . . .
N2 N -0.1048(3) 0.6218(2) 0.5295(2) 0.0267(10) Uani 1 1 d . . .
N3 N -0.0216(4) 0.8345(3) 0.6180(3) 0.0459(13) Uani 1 1 d . . .
N4 N -0.0061(4) 0.8154(3) 0.4528(3) 0.0486(14) Uani 1 1 d . . .
N5 N 0.4224(3) 0.0095(2) 0.4415(2) 0.0170(9) Uani 1 1 d . . .
N6 N 0.5343(3) 0.1344(2) 0.4433(2) 0.0223(9) Uani 1 1 d . . .
N7 N 0.3878(3) 0.1883(2) 0.2347(2) 0.0347(11) Uani 1 1 d . . .
N8 N 0.5940(4) 0.2262(3) 0.2272(3) 0.0471(14) Uani 1 1 d . . .
C1 C 0.0792(4) 0.5713(3) 0.6630(3) 0.0314(13) Uani 1 1 d . . .
C2 C 0.1828(4) 0.5455(3) 0.6642(3) 0.0493(18) Uani 1 1 d . . .
H2A H 0.2136 0.5650 0.6219 0.074 Uiso 1 1 calc R . .
H2B H 0.1836 0.4942 0.6616 0.074 Uiso 1 1 calc R . .
H2C H 0.2173 0.5609 0.7100 0.074 Uiso 1 1 calc R . .
C3 C 0.0355(5) 0.5382(3) 0.7300(3) 0.0497(18) Uani 1 1 d . . .
H3A H 0.0762 0.5483 0.7746 0.075 Uiso 1 1 calc R . .
H3B H 0.0308 0.4873 0.7231 0.075 Uiso 1 1 calc R . .
H3C H -0.0283 0.5577 0.7351 0.075 Uiso 1 1 calc R . .
C4 C 0.0836(4) 0.6502(3) 0.6780(3) 0.0374(14) Uani 1 1 d . . .
H4A H 0.0186 0.6691 0.6772 0.056 Uiso 1 1 calc R . .
H4B H 0.1187 0.6733 0.6400 0.056 Uiso 1 1 calc R . .
H4C H 0.1161 0.6587 0.7265 0.056 Uiso 1 1 calc R . .
C5 C 0.1894(4) 0.6348(3) 0.4782(3) 0.0418(15) Uani 1 1 d . . .
H5A H 0.1565 0.6743 0.4532 0.063 Uiso 1 1 calc R . .
H5B H 0.2578 0.6374 0.4707 0.063 Uiso 1 1 calc R . .
H5C H 0.1797 0.6369 0.5311 0.063 Uiso 1 1 calc R . .
C6 C 0.1720(5) 0.5606(3) 0.3652(3) 0.0493(18) Uani 1 1 d . . .
H6A H 0.1444 0.5176 0.3434 0.074 Uiso 1 1 calc R . .
H6B H 0.2415 0.5599 0.3620 0.074 Uiso 1 1 calc R . .
H6C H 0.1452 0.6014 0.3384 0.074 Uiso 1 1 calc R . .
C7 C 0.1487(4) 0.5653(3) 0.4462(3) 0.0321(13) Uani 1 1 d . . .
H7 H 0.1843 0.5265 0.4728 0.039 Uiso 1 1 calc R . .
C8 C -0.0156(4) 0.6065(3) 0.4190(3) 0.0306(13) Uani 1 1 d . . .
H8A H -0.0233 0.5946 0.3660 0.037 Uiso 1 1 calc R . .
H8B H 0.0141 0.6535 0.4237 0.037 Uiso 1 1 calc R . .
C9 C -0.1112(4) 0.6078(3) 0.4508(3) 0.0343(14) Uani 1 1 d . . .
H9A H -0.1510 0.6444 0.4254 0.041 Uiso 1 1 calc R . .
H9B H -0.1431 0.5621 0.4416 0.041 Uiso 1 1 calc R . .
C10 C -0.1980(4) 0.6243(3) 0.5603(3) 0.0358(14) Uani 1 1 d . . .
H10 H -0.2315 0.5789 0.5491 0.043 Uiso 1 1 calc R . .
C11 C -0.1879(5) 0.6334(3) 0.6432(3) 0.0477(17) Uani 1 1 d . . .
H11A H -0.1450 0.5972 0.6647 0.072 Uiso 1 1 calc R . .
H11B H -0.2507 0.6289 0.6634 0.072 Uiso 1 1 calc R . .
H11C H -0.1614 0.6798 0.6551 0.072 Uiso 1 1 calc R . .
C12 C -0.2619(4) 0.6846(3) 0.5286(4) 0.0476(17) Uani 1 1 d . . .
H12A H -0.2276 0.7292 0.5350 0.071 Uiso 1 1 calc R . .
H12B H -0.3207 0.6865 0.5548 0.071 Uiso 1 1 calc R . .
H12C H -0.2777 0.6764 0.4760 0.071 Uiso 1 1 calc R . .
C13 C -0.0973(6) 0.8381(4) 0.6696(5) 0.082(3) Uani 1 1 d . . .
H13A H -0.1013 0.8859 0.6889 0.122 Uiso 1 1 calc R . .
H13B H -0.0830 0.8054 0.7105 0.122 Uiso 1 1 calc R . .
H13C H -0.1584 0.8254 0.6440 0.122 Uiso 1 1 calc R . .
C14 C 0.0693(5) 0.8466(4) 0.6590(4) 0.061(2) Uani 1 1 d . . .
H14A H 0.1214 0.8400 0.6262 0.091 Uiso 1 1 calc R . .
H14B H 0.0766 0.8133 0.7001 0.091 Uiso 1 1 calc R . .
H14C H 0.0711 0.8946 0.6783 0.091 Uiso 1 1 calc R . .
C15 C -0.0415(7) 0.8882(4) 0.5614(5) 0.078(3) Uani 1 1 d . . .
H15A H -0.1110 0.8882 0.5483 0.094 Uiso 1 1 calc R . .
H15B H -0.0251 0.9344 0.5835 0.094 Uiso 1 1 calc R . .
C16 C 0.0068(7) 0.8819(4) 0.4945(5) 0.085(3) Uani 1 1 d . . .
H16A H 0.0760 0.8885 0.5067 0.102 Uiso 1 1 calc R . .
H16B H -0.0147 0.9208 0.4614 0.102 Uiso 1 1 calc R . .
C17 C 0.0691(5) 0.8124(4) 0.4023(4) 0.065(2) Uani 1 1 d . . .
H17A H 0.0659 0.7677 0.3758 0.098 Uiso 1 1 calc R . .
H17B H 0.1312 0.8166 0.4298 0.098 Uiso 1 1 calc R . .
H17C H 0.0613 0.8511 0.3668 0.098 Uiso 1 1 calc R . .
C18 C -0.0959(5) 0.8107(4) 0.4099(5) 0.071(2) Uani 1 1 d . . .
H18A H -0.1041 0.8521 0.3782 0.106 Uiso 1 1 calc R . .
H18B H -0.1481 0.8085 0.4432 0.106 Uiso 1 1 calc R . .
H18C H -0.0965 0.7684 0.3794 0.106 Uiso 1 1 calc R . .
C19 C 0.6740(4) -0.0072(3) 0.3775(3) 0.0264(12) Uani 1 1 d . . .
C20 C 0.6609(4) -0.0829(3) 0.3530(3) 0.0354(14) Uani 1 1 d . . .
H20A H 0.5975 -0.0887 0.3280 0.053 Uiso 1 1 calc R . .
H20B H 0.6670 -0.1137 0.3963 0.053 Uiso 1 1 calc R . .
H20C H 0.7098 -0.0951 0.3191 0.053 Uiso 1 1 calc R . .
C21 C 0.7753(4) -0.0026(3) 0.4156(3) 0.0335(13) Uani 1 1 d . . .
H21A H 0.8214 -0.0227 0.3831 0.050 Uiso 1 1 calc R . .
H21B H 0.7774 -0.0288 0.4620 0.050 Uiso 1 1 calc R . .
H21C H 0.7914 0.0466 0.4257 0.050 Uiso 1 1 calc R . .
C22 C 0.6748(4) 0.0388(3) 0.3083(3) 0.0344(13) Uani 1 1 d . . .
H22A H 0.7263 0.0235 0.2781 0.052 Uiso 1 1 calc R . .
H22B H 0.6851 0.0878 0.3228 0.052 Uiso 1 1 calc R . .
H22C H 0.6134 0.0345 0.2798 0.052 Uiso 1 1 calc R . .
C23 C 0.3834(4) -0.0428(3) 0.3867(3) 0.0273(12) Uani 1 1 d . . .
H23 H 0.4158 -0.0884 0.3992 0.033 Uiso 1 1 calc R . .
C24 C 0.4050(4) -0.0250(3) 0.3064(3) 0.0368(14) Uani 1 1 d . . .
H24A H 0.3650 0.0144 0.2888 0.055 Uiso 1 1 calc R . .
H24B H 0.3913 -0.0660 0.2749 0.055 Uiso 1 1 calc R . .
H24C H 0.4725 -0.0123 0.3046 0.055 Uiso 1 1 calc R . .
C25 C 0.2757(4) -0.0552(3) 0.3906(3) 0.0400(14) Uani 1 1 d . . .
H25A H 0.2618 -0.0666 0.4414 0.060 Uiso 1 1 calc R . .
H25B H 0.2557 -0.0941 0.3580 0.060 Uiso 1 1 calc R . .
H25C H 0.2409 -0.0126 0.3749 0.060 Uiso 1 1 calc R . .
C26 C 0.3766(4) 0.0771(3) 0.4336(3) 0.0274(12) Uani 1 1 d . . .
H26A H 0.3141 0.0758 0.4559 0.033 Uiso 1 1 calc R . .
H26B H 0.3653 0.0886 0.3807 0.033 Uiso 1 1 calc R . .
C27 C 0.4398(4) 0.1337(3) 0.4718(3) 0.0290(12) Uani 1 1 d . . .
H27A H 0.4095 0.1802 0.4638 0.035 Uiso 1 1 calc R . .
H27B H 0.4457 0.1246 0.5255 0.035 Uiso 1 1 calc R . .
C28 C 0.5934(4) 0.1903(3) 0.4775(3) 0.0303(13) Uani 1 1 d . . .
H28 H 0.5988 0.1822 0.5320 0.036 Uiso 1 1 calc R . .
C29 C 0.5507(4) 0.2647(3) 0.4631(3) 0.0387(15) Uani 1 1 d . . .
H29A H 0.5371 0.2714 0.4100 0.058 Uiso 1 1 calc R . .
H29B H 0.5967 0.3001 0.4818 0.058 Uiso 1 1 calc R . .
H29C H 0.4915 0.2694 0.4885 0.058 Uiso 1 1 calc R . .
C30 C 0.6935(4) 0.1883(3) 0.4497(3) 0.0369(14) Uani 1 1 d . . .
H30A H 0.7217 0.1419 0.4595 0.055 Uiso 1 1 calc R . .
H30B H 0.7331 0.2242 0.4751 0.055 Uiso 1 1 calc R . .
H30C H 0.6899 0.1973 0.3965 0.055 Uiso 1 1 calc R . .
C31 C 0.3479(5) 0.2379(3) 0.2854(4) 0.0520(18) Uani 1 1 d . . .
H31A H 0.3992 0.2669 0.3084 0.078 Uiso 1 1 calc R . .
H31B H 0.3162 0.2122 0.3237 0.078 Uiso 1 1 calc R . .
H31C H 0.3013 0.2681 0.2583 0.078 Uiso 1 1 calc R . .
C32 C 0.3092(5) 0.1433(4) 0.2069(3) 0.0556(19) Uani 1 1 d . . .
H32A H 0.2585 0.1722 0.1829 0.083 Uiso 1 1 calc R . .
H32B H 0.2838 0.1175 0.2480 0.083 Uiso 1 1 calc R . .
H32C H 0.3325 0.1100 0.1711 0.083 Uiso 1 1 calc R . .
C33 C 0.4259(5) 0.2253(3) 0.1733(3) 0.0448(16) Uani 1 1 d . . .
H33A H 0.3765 0.2577 0.1518 0.054 Uiso 1 1 calc R . .
H33B H 0.4404 0.1909 0.1348 0.054 Uiso 1 1 calc R . .
C34 C 0.5159(5) 0.2671(3) 0.1948(3) 0.0452(17) Uani 1 1 d . . .
H34A H 0.5373 0.2908 0.1503 0.054 Uiso 1 1 calc R . .
H34B H 0.4998 0.3040 0.2303 0.054 Uiso 1 1 calc R . .
C35 C 0.6340(6) 0.1810(4) 0.1730(4) 0.077(3) Uani 1 1 d . . .
H35A H 0.5852 0.1479 0.1538 0.115 Uiso 1 1 calc R . .
H35B H 0.6883 0.1550 0.1962 0.115 Uiso 1 1 calc R . .
H35C H 0.6557 0.2095 0.1325 0.115 Uiso 1 1 calc R . .
C36 C 0.6719(5) 0.2734(4) 0.2552(4) 0.076(3) Uani 1 1 d . . .
H36A H 0.6926 0.3025 0.2147 0.113 Uiso 1 1 calc R . .
H36B H 0.7258 0.2454 0.2756 0.113 Uiso 1 1 calc R . .
H36C H 0.6487 0.3036 0.2939 0.113 Uiso 1 1 calc R . .
C37 C 0.5017(12) 0.4763(8) 0.5333(7) 0.062(4) Uiso 0.50 1 d PD . 1
H37A H 0.5678 0.4596 0.5442 0.075 Uiso 0.50 1 calc PR . 1
H37B H 0.4605 0.4349 0.5227 0.075 Uiso 0.50 1 calc PR . 1
C38 C 0.4673(9) 0.5156(8) 0.6015(7) 0.058(4) Uiso 0.50 1 d PD A 1
H38A H 0.4109 0.5449 0.5872 0.069 Uiso 0.50 1 calc PR A 1
H38B H 0.4494 0.4816 0.6395 0.069 Uiso 0.50 1 calc PR A 1
C39 C 0.5489(9) 0.5608(7) 0.6310(7) 0.038(3) Uiso 0.50 1 d PD A 1
H39A H 0.6084 0.5338 0.6320 0.058 Uiso 0.50 1 calc PR A 1
H39B H 0.5373 0.5762 0.6810 0.058 Uiso 0.50 1 calc PR A 1
H39C H 0.5543 0.6018 0.5991 0.058 Uiso 0.50 1 calc PR A 1
C37A C 0.4606(13) 0.500(2) 0.5277(11) 0.068(7) Uiso 0.25 1 d PD . 2
H37C H 0.4227 0.5441 0.5230 0.081 Uiso 0.25 1 calc PR . 2
H37D H 0.4172 0.4598 0.5196 0.081 Uiso 0.25 1 calc PR . 2
C38A C 0.514(3) 0.4961(13) 0.6037(15) 0.068(7) Uiso 0.25 1 d PD B 2
H38C H 0.4815 0.4647 0.6375 0.081 Uiso 0.25 1 calc PR B 2
H38D H 0.5809 0.4801 0.6001 0.081 Uiso 0.25 1 calc PR B 2
C39A C 0.510(2) 0.5711(13) 0.6275(16) 0.050(8) Uiso 0.25 1 d PD B 2
H39D H 0.5103 0.6016 0.5841 0.075 Uiso 0.25 1 calc PR B 2
H39E H 0.5654 0.5818 0.6611 0.075 Uiso 0.25 1 calc PR B 2
H39F H 0.4513 0.5790 0.6528 0.075 Uiso 0.25 1 calc PR B 2

loop_
_atom_site_aniso_label
_atom_site_aniso_U_11
_atom_site_aniso_U_22
_atom_site_aniso_U_33
_atom_site_aniso_U_23
_atom_site_aniso_U_13
_atom_site_aniso_U_12
Zn1 0.0322(4) 0.0204(4) 0.0222(3) -0.0006(3) -0.0023(3) -0.0011(3)
Zn2 0.0269(4) 0.0199(3) 0.0211(3) 0.0013(3) -0.0002(3) -0.0009(3)
Na1 0.0467(15) 0.0291(12) 0.0412(13) -0.0003(10) -0.0031(11) -0.0053(11)
Na2 0.0460(14) 0.0364(13) 0.0308(12) 0.0053(10) -0.0012(10) 0.0030(11)
N1 0.028(2) 0.017(2) 0.029(2) -0.0035(19) -0.0007(18) -0.0040(19)
N2 0.024(2) 0.026(2) 0.030(2) 0.002(2) -0.0024(19) 0.0026(19)
N3 0.051(3) 0.032(3) 0.054(3) -0.006(3) 0.004(3) -0.005(3)
N4 0.064(4) 0.029(3) 0.052(3) 0.006(3) -0.001(3) -0.005(3)
N5 0.0119(19) 0.021(2) 0.0176(19) 0.0073(17) -0.0050(15) -0.0088(16)
N6 0.028(2) 0.017(2) 0.022(2) 0.0005(18) -0.0006(18) 0.0012(18)
N7 0.039(3) 0.034(3) 0.030(3) 0.002(2) -0.004(2) -0.003(2)
N8 0.055(4) 0.047(3) 0.040(3) 0.015(3) 0.007(3) 0.013(3)
C1 0.039(3) 0.028(3) 0.025(3) -0.009(2) -0.010(2) 0.004(3)
C2 0.059(4) 0.039(4) 0.046(4) -0.014(3) -0.026(3) 0.014(3)
C3 0.083(5) 0.035(4) 0.029(3) -0.002(3) -0.018(3) -0.001(3)
C4 0.053(4) 0.027(3) 0.031(3) -0.005(3) -0.005(3) 0.000(3)
C5 0.036(3) 0.039(4) 0.051(4) -0.005(3) 0.003(3) -0.006(3)
C6 0.056(4) 0.048(4) 0.046(4) -0.009(3) 0.017(3) -0.018(3)
C7 0.032(3) 0.028(3) 0.037(3) -0.002(2) 0.009(2) -0.005(3)
C8 0.046(4) 0.019(3) 0.027(3) 0.005(2) -0.001(3) -0.003(3)
C9 0.038(3) 0.027(3) 0.036(3) 0.001(3) -0.015(3) 0.007(3)
C10 0.035(3) 0.027(3) 0.045(3) -0.008(3) 0.004(3) 0.004(3)
C11 0.047(4) 0.047(4) 0.050(4) -0.010(3) 0.012(3) 0.006(3)
C12 0.038(4) 0.043(4) 0.061(4) -0.004(3) -0.001(3) 0.019(3)
C13 0.074(6) 0.063(5) 0.110(7) -0.043(5) 0.033(5) -0.016(5)
C14 0.058(5) 0.047(4) 0.076(5) -0.014(4) -0.003(4) -0.012(4)
C15 0.118(8) 0.041(4) 0.076(6) -0.008(4) 0.010(5) 0.009(5)
C16 0.147(9) 0.032(4) 0.076(6) 0.009(4) 0.001(6) -0.001(5)
C17 0.062(5) 0.059(5) 0.074(5) 0.032(4) 0.003(4) -0.004(4)
C18 0.051(5) 0.050(5) 0.109(7) 0.024(5) -0.011(5) 0.004(4)
C19 0.034(3) 0.022(3) 0.024(3) -0.001(2) 0.007(2) 0.002(2)
C20 0.046(4) 0.030(3) 0.030(3) -0.003(3) 0.007(3) -0.003(3)
C21 0.027(3) 0.029(3) 0.044(3) 0.003(3) 0.003(3) -0.001(2)
C22 0.041(3) 0.029(3) 0.033(3) -0.002(3) 0.008(2) 0.000(3)
C23 0.033(3) 0.025(3) 0.022(3) 0.000(2) -0.004(2) 0.000(2)
C24 0.043(3) 0.041(3) 0.025(3) -0.004(3) -0.002(2) -0.008(3)
C25 0.040(3) 0.047(4) 0.032(3) -0.003(3) -0.004(3) -0.007(3)
C26 0.028(3) 0.030(3) 0.023(3) 0.004(2) -0.001(2) -0.003(2)
C27 0.035(3) 0.022(3) 0.030(3) 0.000(2) 0.002(2) 0.005(2)
C28 0.037(3) 0.024(3) 0.029(3) 0.001(2) -0.003(2) -0.003(3)
C29 0.042(4) 0.020(3) 0.053(4) -0.007(3) 0.001(3) -0.005(3)
C30 0.038(4) 0.021(3) 0.051(4) -0.001(3) -0.004(3) -0.007(3)
C31 0.054(4) 0.048(4) 0.053(4) -0.003(3) -0.007(3) 0.004(3)
C32 0.066(5) 0.050(4) 0.047(4) 0.002(3) -0.022(3) -0.007(4)
C33 0.059(4) 0.039(4) 0.035(3) 0.003(3) -0.006(3) 0.007(3)
C34 0.065(5) 0.032(4) 0.040(4) 0.010(3) 0.014(3) 0.004(3)
C35 0.085(6) 0.082(6) 0.067(5) 0.032(5) 0.035(5) 0.045(5)
C36 0.061(5) 0.078(6) 0.086(6) 0.047(5) -0.012(4) -0.029(5)

loop_
_atom_type_symbol
_atom_type_description
_atom_type_scat_dispersion_real
_atom_type_scat_dispersion_imag
_atom_type_scat_source
Zn Zn -1.5491 0.6778 'International Tables Vol C Tables 4.2.6.8 and 6.1.1.4'
Na Na 0.1353 0.1239 'International Tables Vol C Tables 4.2.6.8 and 6.1.1.4'
N N 0.0311 0.0180 'International Tables Vol C Tables 4.2.6.8 and 6.1.1.4'
C C 0.0181 0.0091 'International Tables Vol C Tables 4.2.6.8 and 6.1.1.4'
H H 0.0000 0.0000 'International Tables Vol C Tables 4.2.6.8 and 6.1.1.4'

loop_
_geom_angle_atom_site_label_1
_geom_angle_atom_site_label_2
_geom_angle_atom_site_label_3
_geom_angle
_geom_angle_site_symmetry_1
_geom_angle_site_symmetry_3
C1 Zn1 N2 117.11(19) . .
C1 Zn1 N1 127.6(2) . .
N2 Zn1 N1 85.91(17) . .
C1 Zn1 N1 120.01(19) . 3_566
N2 Zn1 N1 110.49(16) . 3_566
N1 Zn1 N1 88.75(16) . 3_566
C1 Zn1 Zn1 140.92(16) . 3_566
N2 Zn1 Zn1 101.31(12) . 3_566
N1 Zn1 Zn1 44.61(11) . 3_566
N1 Zn1 Zn1 44.14(11) 3_566 3_566
C1 Zn1 Na1 84.24(16) . .
N2 Zn1 Na1 43.94(12) . .
N1 Zn1 Na1 83.23(12) . .
N1 Zn1 Na1 153.53(12) 3_566 .
Zn1 Zn1 Na1 123.13(5) 3_566 .
C19 Zn2 N6 117.04(18) . .
C19 Zn2 N5 119.26(18) . 3_656
N6 Zn2 N5 111.36(16) . 3_656
C19 Zn2 N5 128.41(18) . .
N6 Zn2 N5 84.96(15) . .
N5 Zn2 N5 89.03(14) 3_656 .
C19 Zn2 Zn2 141.13(15) . 3_656
N6 Zn2 Zn2 101.14(12) . 3_656
N5 Zn2 Zn2 44.62(10) 3_656 3_656
N5 Zn2 Zn2 44.41(10) . 3_656
C19 Zn2 Na2 82.57(15) . .
N6 Zn2 Na2 44.62(11) . .
N5 Zn2 Na2 155.53(12) 3_656 .
N5 Zn2 Na2 84.52(11) . .
Zn2 Zn2 Na2 124.74(5) 3_656 .
N2 Na1 N4 121.99(18) . .
N2 Na1 N3 137.7(2) . .
N4 Na1 N3 75.42(19) . .
N2 Na1 C9 26.71(15) . .
N4 Na1 C9 97.95(17) . .
N3 Na1 C9 149.98(19) . .
N2 Na1 Zn1 38.86(11) . .
N4 Na1 Zn1 140.14(15) . .
N3 Na1 Zn1 144.27(16) . .
C9 Na1 Zn1 50.91(10) . .
N6 Na2 N7 127.45(18) . .
N6 Na2 N8 131.84(19) . .
N7 Na2 N8 73.67(17) . .
N6 Na2 Zn2 39.27(10) . .
N7 Na2 Zn2 141.47(14) . .
N8 Na2 Zn2 144.74(15) . .
C8 N1 C7 113.4(4) . .
C8 N1 Zn1 105.7(3) . .
C7 N1 Zn1 119.6(3) . .
C8 N1 Zn1 111.5(3) . 3_566
C7 N1 Zn1 113.3(3) . 3_566
Zn1 N1 Zn1 91.25(16) . 3_566
C9 N2 C10 112.6(4) . .
C9 N2 Zn1 100.4(3) . .
C10 N2 Zn1 122.4(3) . .
C9 N2 Na1 107.2(3) . .
C10 N2 Na1 114.8(3) . .
Zn1 N2 Na1 97.19(17) . .
C14 N3 C13 108.3(6) . .
C14 N3 C15 111.7(6) . .
C13 N3 C15 107.7(6) . .
C14 N3 Na1 109.0(4) . .
C13 N3 Na1 115.2(4) . .
C15 N3 Na1 104.9(4) . .
C18 N4 C17 107.7(6) . .
C18 N4 C16 113.7(6) . .
C17 N4 C16 106.7(6) . .
C18 N4 Na1 105.2(4) . .
C17 N4 Na1 118.7(4) . .
C16 N4 Na1 105.2(4) . .
C26 N5 C23 113.0(4) . .
C26 N5 Zn2 112.5(3) . 3_656
C23 N5 Zn2 113.4(3) . 3_656
C26 N5 Zn2 107.0(3) . .
C23 N5 Zn2 118.1(3) . .
Zn2 N5 Zn2 90.97(14) 3_656 .
C27 N6 C28 111.1(4) . .
C27 N6 Zn2 101.8(3) . .
C28 N6 Zn2 123.4(3) . .
C27 N6 Na2 110.6(3) . .
C28 N6 Na2 112.4(3) . .
Zn2 N6 Na2 96.11(16) . .
C33 N7 C31 110.2(5) . .
C33 N7 C32 109.1(5) . .
C31 N7 C32 106.7(5) . .
C33 N7 Na2 108.6(4) . .
C31 N7 Na2 100.0(3) . .
C32 N7 Na2 121.6(4) . .
C34 N8 C35 111.3(5) . .
C34 N8 C36 109.6(5) . .
C35 N8 C36 106.6(6) . .
C34 N8 Na2 106.5(4) . .
C35 N8 Na2 103.6(4) . .
C36 N8 Na2 119.1(4) . .
C4 C1 C2 106.6(5) . .
C4 C1 C3 106.1(5) . .
C2 C1 C3 106.5(5) . .
C4 C1 Zn1 111.5(4) . .
C2 C1 Zn1 113.5(4) . .
C3 C1 Zn1 112.2(4) . .
C1 C2 H2A 109.5 . .
C1 C2 H2B 109.5 . .
H2A C2 H2B 109.5 . .
C1 C2 H2C 109.5 . .
H2A C2 H2C 109.5 . .
H2B C2 H2C 109.5 . .
C1 C3 H3A 109.5 . .
C1 C3 H3B 109.5 . .
H3A C3 H3B 109.5 . .
C1 C3 H3C 109.5 . .
H3A C3 H3C 109.5 . .
H3B C3 H3C 109.5 . .
C1 C4 H4A 109.5 . .
C1 C4 H4B 109.5 . .
H4A C4 H4B 109.5 . .
C1 C4 H4C 109.5 . .
H4A C4 H4C 109.5 . .
H4B C4 H4C 109.5 . .
C7 C5 H5A 109.5 . .
C7 C5 H5B 109.5 . .
H5A C5 H5B 109.5 . .
C7 C5 H5C 109.5 . .
H5A C5 H5C 109.5 . .
H5B C5 H5C 109.5 . .
C7 C6 H6A 109.5 . .
C7 C6 H6B 109.5 . .
H6A C6 H6B 109.5 . .
C7 C6 H6C 109.5 . .
H6A C6 H6C 109.5 . .
H6B C6 H6C 109.5 . .
N1 C7 C6 113.3(5) . .
N1 C7 C5 113.9(5) . .
C6 C7 C5 108.4(5) . .
N1 C7 H7 107.0 . .
C6 C7 H7 107.0 . .
C5 C7 H7 107.0 . .
N1 C8 C9 110.5(4) . .
N1 C8 H8A 109.5 . .
C9 C8 H8A 109.5 . .
N1 C8 H8B 109.5 . .
C9 C8 H8B 109.5 . .
H8A C8 H8B 108.1 . .
N2 C9 C8 112.5(4) . .
N2 C9 Na1 46.1(2) . .
C8 C9 Na1 81.7(3) . .
N2 C9 H9A 109.1 . .
C8 C9 H9A 109.1 . .
Na1 C9 H9A 89.3 . .
N2 C9 H9B 109.1 . .
C8 C9 H9B 109.1 . .
Na1 C9 H9B 154.5 . .
H9A C9 H9B 107.8 . .
N2 C10 C11 110.9(5) . .
N2 C10 C12 113.2(5) . .
C11 C10 C12 107.5(5) . .
N2 C10 H10 108.3 . .
C11 C10 H10 108.3 . .
C12 C10 H10 108.3 . .
C10 C11 H11A 109.5 . .
C10 C11 H11B 109.5 . .
H11A C11 H11B 109.5 . .
C10 C11 H11C 109.5 . .
H11A C11 H11C 109.5 . .
H11B C11 H11C 109.5 . .
C10 C12 H12A 109.5 . .
C10 C12 H12B 109.5 . .
H12A C12 H12B 109.5 . .
C10 C12 H12C 109.5 . .
H12A C12 H12C 109.5 . .
H12B C12 H12C 109.5 . .
N3 C13 H13A 109.5 . .
N3 C13 H13B 109.5 . .
H13A C13 H13B 109.5 . .
N3 C13 H13C 109.5 . .
H13A C13 H13C 109.5 . .
H13B C13 H13C 109.5 . .
N3 C14 H14A 109.5 . .
N3 C14 H14B 109.5 . .
H14A C14 H14B 109.5 . .
N3 C14 H14C 109.5 . .
H14A C14 H14C 109.5 . .
H14B C14 H14C 109.5 . .
C16 C15 N3 117.2(7) . .
C16 C15 H15A 108.0 . .
N3 C15 H15A 108.0 . .
C16 C15 H15B 108.0 . .
N3 C15 H15B 108.0 . .
H15A C15 H15B 107.2 . .
C15 C16 N4 117.1(7) . .
C15 C16 H16A 108.0 . .
N4 C16 H16A 108.0 . .
C15 C16 H16B 108.0 . .
N4 C16 H16B 108.0 . .
H16A C16 H16B 107.3 . .
N4 C17 H17A 109.5 . .
N4 C17 H17B 109.5 . .
H17A C17 H17B 109.5 . .
N4 C17 H17C 109.5 . .
H17A C17 H17C 109.5 . .
H17B C17 H17C 109.5 . .
N4 C18 H18A 109.5 . .
N4 C18 H18B 109.5 . .
H18A C18 H18B 109.5 . .
N4 C18 H18C 109.5 . .
H18A C18 H18C 109.5 . .
H18B C18 H18C 109.5 . .
C20 C19 C22 108.2(4) . .
C20 C19 C21 106.0(4) . .
C22 C19 C21 106.3(4) . .
C20 C19 Zn2 114.0(4) . .
C22 C19 Zn2 111.5(4) . .
C21 C19 Zn2 110.6(3) . .
C19 C20 H20A 109.5 . .
C19 C20 H20B 109.5 . .
H20A C20 H20B 109.5 . .
C19 C20 H20C 109.5 . .
H20A C20 H20C 109.5 . .
H20B C20 H20C 109.5 . .
C19 C21 H21A 109.5 . .
C19 C21 H21B 109.5 . .
H21A C21 H21B 109.5 . .
C19 C21 H21C 109.5 . .
H21A C21 H21C 109.5 . .
H21B C21 H21C 109.5 . .
C19 C22 H22A 109.5 . .
C19 C22 H22B 109.5 . .
H22A C22 H22B 109.5 . .
C19 C22 H22C 109.5 . .
H22A C22 H22C 109.5 . .
H22B C22 H22C 109.5 . .
N5 C23 C25 113.1(4) . .
N5 C23 C24 113.4(4) . .
C25 C23 C24 109.2(4) . .
N5 C23 H23 106.9 . .
C25 C23 H23 106.9 . .
C24 C23 H23 106.9 . .
C23 C24 H24A 109.5 . .
C23 C24 H24B 109.5 . .
H24A C24 H24B 109.5 . .
C23 C24 H24C 109.5 . .
H24A C24 H24C 109.5 . .
H24B C24 H24C 109.5 . .
C23 C25 H25A 109.5 . .
C23 C25 H25B 109.5 . .
H25A C25 H25B 109.5 . .
C23 C25 H25C 109.5 . .
H25A C25 H25C 109.5 . .
H25B C25 H25C 109.5 . .
N5 C26 C27 110.1(4) . .
N5 C26 H26A 109.6 . .
C27 C26 H26A 109.6 . .
N5 C26 H26B 109.6 . .
C27 C26 H26B 109.6 . .
H26A C26 H26B 108.2 . .
N6 C27 C26 111.1(4) . .
N6 C27 H27A 109.4 . .
C26 C27 H27A 109.4 . .
N6 C27 H27B 109.4 . .
C26 C27 H27B 109.4 . .
H27A C27 H27B 108.0 . .
N6 C28 C30 110.5(4) . .
N6 C28 C29 113.0(4) . .
C30 C28 C29 108.7(5) . .
N6 C28 H28 108.2 . .
C30 C28 H28 108.2 . .
C29 C28 H28 108.2 . .
C28 C29 H29A 109.5 . .
C28 C29 H29B 109.5 . .
H29A C29 H29B 109.5 . .
C28 C29 H29C 109.5 . .
H29A C29 H29C 109.5 . .
H29B C29 H29C 109.5 . .
C28 C30 H30A 109.5 . .
C28 C30 H30B 109.5 . .
H30A C30 H30B 109.5 . .
C28 C30 H30C 109.5 . .
H30A C30 H30C 109.5 . .
H30B C30 H30C 109.5 . .
N7 C31 H31A 109.5 . .
N7 C31 H31B 109.5 . .
H31A C31 H31B 109.5 . .
N7 C31 H31C 109.5 . .
H31A C31 H31C 109.5 . .
H31B C31 H31C 109.5 . .
N7 C32 H32A 109.5 . .
N7 C32 H32B 109.5 . .
H32A C32 H32B 109.5 . .
N7 C32 H32C 109.5 . .
H32A C32 H32C 109.5 . .
H32B C32 H32C 109.5 . .
N7 C33 C34 113.5(5) . .
N7 C33 H33A 108.9 . .
C34 C33 H33A 108.9 . .
N7 C33 H33B 108.9 . .
C34 C33 H33B 108.9 . .
H33A C33 H33B 107.7 . .
N8 C34 C33 114.7(5) . .
N8 C34 H34A 108.6 . .
C33 C34 H34A 108.6 . .
N8 C34 H34B 108.6 . .
C33 C34 H34B 108.6 . .
H34A C34 H34B 107.6 . .
N8 C35 H35A 109.5 . .
N8 C35 H35B 109.5 . .
H35A C35 H35B 109.5 . .
N8 C35 H35C 109.5 . .
H35A C35 H35C 109.5 . .
H35B C35 H35C 109.5 . .
N8 C36 H36A 109.5 . .
N8 C36 H36B 109.5 . .
H36A C36 H36B 109.5 . .
N8 C36 H36C 109.5 . .
H36A C36 H36C 109.5 . .
H36B C36 H36C 109.5 . .
C37 C37 C38 110.9(15) 3_666 .
C37 C37 H37A 109.5 3_666 .
C38 C37 H37A 109.5 . .
C37 C37 H37B 109.5 3_666 .
C38 C37 H37B 109.5 . .
H37A C37 H37B 108.0 . .
C39 C38 C37 107.0(11) . .
C39 C38 H38A 110.3 . .
C37 C38 H38A 110.3 . .
C39 C38 H38B 110.3 . .
C37 C38 H38B 110.3 . .
H38A C38 H38B 108.6 . .
C38A C37A C37A 105(3) . 3_666
C38A C37A H37C 110.8 . .
C37A C37A H37C 110.8 3_666 .
C38A C37A H37D 110.8 . .
C37A C37A H37D 110.8 3_666 .
H37C C37A H37D 108.8 . .
C39A C38A C37A 101(2) . .
C39A C38A H38C 111.7 . .
C37A C38A H38C 111.7 . .
C39A C38A H38D 111.7 . .
C37A C38A H38D 111.7 . .
H38C C38A H38D 109.4 . .
C38A C39A H39D 109.5 . .
C38A C39A H39E 109.5 . .
H39D C39A H39E 109.5 . .
C38A C39A H39F 109.5 . .
H39D C39A H39F 109.5 . .
H39E C39A H39F 109.5 . .

loop_
_geom_bond_atom_site_label_1
_geom_bond_atom_site_label_2
_geom_bond_distance
_geom_bond_site_symmetry_2
Zn1 C1 2.072(5) .
Zn1 N2 2.103(4) .
Zn1 N1 2.105(4) .
Zn1 N1 2.122(4) 3_566
Zn1 Zn1 3.0216(13) 3_566
Zn1 Na1 3.325(2) .
Zn2 C19 2.102(5) .
Zn2 N6 2.104(4) .
Zn2 N5 2.112(4) 3_656
Zn2 N5 2.120(4) .
Zn2 Zn2 3.0174(14) 3_656
Zn2 Na2 3.305(2) .
Na1 N2 2.326(5) .
Na1 N4 2.490(5) .
Na1 N3 2.490(6) .
Na1 C9 3.085(6) .
Na2 N6 2.335(4) .
Na2 N7 2.481(5) .
Na2 N8 2.514(6) .
N1 C8 1.463(6) .
N1 C7 1.474(7) .
N1 Zn1 2.122(4) 3_566
N2 C9 1.452(6) .
N2 C10 1.456(7) .
N3 C14 1.453(8) .
N3 C13 1.463(8) .
N3 C15 1.466(9) .
N4 C18 1.442(8) .
N4 C17 1.443(8) .
N4 C16 1.483(9) .
N5 C26 1.444(6) .
N5 C23 1.489(6) .
N5 Zn2 2.112(4) 3_656
N6 C27 1.454(6) .
N6 C28 1.466(6) .
N7 C33 1.451(7) .
N7 C31 1.457(7) .
N7 C32 1.463(7) .
N8 C34 1.441(7) .
N8 C35 1.448(8) .
N8 C36 1.482(8) .
C1 C4 1.530(7) .
C1 C2 1.533(8) .
C1 C3 1.534(8) .
C2 H2A 0.9800 .
C2 H2B 0.9800 .
C2 H2C 0.9800 .
C3 H3A 0.9800 .
C3 H3B 0.9800 .
C3 H3C 0.9800 .
C4 H4A 0.9800 .
C4 H4B 0.9800 .
C4 H4C 0.9800 .
C5 C7 1.542(7) .
C5 H5A 0.9800 .
C5 H5B 0.9800 .
C5 H5C 0.9800 .
C6 C7 1.530(7) .
C6 H6A 0.9800 .
C6 H6B 0.9800 .
C6 H6C 0.9800 .
C7 H7 1.0000 .
C8 C9 1.494(7) .
C8 H8A 0.9900 .
C8 H8B 0.9900 .
C9 H9A 0.9900 .
C9 H9B 0.9900 .
C10 C11 1.513(8) .
C10 C12 1.547(7) .
C10 H10 1.0000 .
C11 H11A 0.9800 .
C11 H11B 0.9800 .
C11 H11C 0.9800 .
C12 H12A 0.9800 .
C12 H12B 0.9800 .
C12 H12C 0.9800 .
C13 H13A 0.9800 .
C13 H13B 0.9800 .
C13 H13C 0.9800 .
C14 H14A 0.9800 .
C14 H14B 0.9800 .
C14 H14C 0.9800 .
C15 C16 1.434(11) .
C15 H15A 0.9900 .
C15 H15B 0.9900 .
C16 H16A 0.9900 .
C16 H16B 0.9900 .
C17 H17A 0.9800 .
C17 H17B 0.9800 .
C17 H17C 0.9800 .
C18 H18A 0.9800 .
C18 H18B 0.9800 .
C18 H18C 0.9800 .
C19 C20 1.519(7) .
C19 C22 1.534(7) .
C19 C21 1.544(7) .
C20 H20A 0.9800 .
C20 H20B 0.9800 .
C20 H20C 0.9800 .
C21 H21A 0.9800 .
C21 H21B 0.9800 .
C21 H21C 0.9800 .
C22 H22A 0.9800 .
C22 H22B 0.9800 .
C22 H22C 0.9800 .
C23 C25 1.536(7) .
C23 C24 1.547(6) .
C23 H23 1.0000 .
C24 H24A 0.9800 .
C24 H24B 0.9800 .
C24 H24C 0.9800 .
C25 H25A 0.9800 .
C25 H25B 0.9800 .
C25 H25C 0.9800 .
C26 C27 1.534(7) .
C26 H26A 0.9900 .
C26 H26B 0.9900 .
C27 H27A 0.9900 .
C27 H27B 0.9900 .
C28 C30 1.523(7) .
C28 C29 1.556(7) .
C28 H28 1.0000 .
C29 H29A 0.9800 .
C29 H29B 0.9800 .
C29 H29C 0.9800 .
C30 H30A 0.9800 .
C30 H30B 0.9800 .
C30 H30C 0.9800 .
C31 H31A 0.9800 .
C31 H31B 0.9800 .
C31 H31C 0.9800 .
C32 H32A 0.9800 .
C32 H32B 0.9800 .
C32 H32C 0.9800 .
C33 C34 1.523(8) .
C33 H33A 0.9900 .
C33 H33B 0.9900 .
C34 H34A 0.9900 .
C34 H34B 0.9900 .
C35 H35A 0.9800 .
C35 H35B 0.9800 .
C35 H35C 0.9800 .
C36 H36A 0.9800 .
C36 H36B 0.9800 .
C36 H36C 0.9800 .
C37 C37 1.51(3) 3_666
C37 C38 1.550(9) .
C37 H37A 0.9900 .
C37 H37B 0.9900 .
C38 C39 1.505(9) .
C38 H38A 0.9900 .
C38 H38B 0.9900 .
C39 H39A 0.9800 .
C39 H39B 0.9800 .
C39 H39C 0.9800 .
C37A C38A 1.532(10) .
C37A C37A 1.543(10) 3_666
C37A H37C 0.9900 .
C37A H37D 0.9900 .
C38A C39A 1.497(10) .
C38A H38C 0.9900 .
C38A H38D 0.9900 .
C39A H39D 0.9800 .
C39A H39E 0.9800 .
C39A H39F 0.9800 .

loop_
_geom_torsion_atom_site_label_1
_geom_torsion_atom_site_label_2
_geom_torsion_atom_site_label_3
_geom_torsion_atom_site_label_4
_geom_torsion
_geom_torsion_site_symmetry_1
_geom_torsion_site_symmetry_4
C1 Zn1 Na1 N2 -139.9(2) . .
N1 Zn1 Na1 N2 91.1(2) . .
N1 Zn1 Na1 N2 17.9(3) 3_566 .
Zn1 Zn1 Na1 N2 70.14(18) 3_566 .
C1 Zn1 Na1 N4 139.8(3) . .
N2 Zn1 Na1 N4 -80.3(3) . .
N1 Zn1 Na1 N4 10.8(3) . .
N1 Zn1 Na1 N4 -62.4(4) 3_566 .
Zn1 Zn1 Na1 N4 -10.1(3) 3_566 .
C1 Zn1 Na1 N3 -32.8(3) . .
N2 Zn1 Na1 N3 107.0(3) . .
N1 Zn1 Na1 N3 -161.8(3) . .
N1 Zn1 Na1 N3 124.9(4) 3_566 .
Zn1 Zn1 Na1 N3 177.2(3) 3_566 .
C1 Zn1 Na1 C9 -174.2(2) . .
N2 Zn1 Na1 C9 -34.3(2) . .
N1 Zn1 Na1 C9 56.83(18) . .
N1 Zn1 Na1 C9 -16.4(3) 3_566 .
Zn1 Zn1 Na1 C9 35.85(15) 3_566 .
C19 Zn2 Na2 N6 -141.7(2) . .
N5 Zn2 Na2 N6 13.0(3) 3_656 .
N5 Zn2 Na2 N6 88.4(2) . .
Zn2 Zn2 Na2 N6 68.41(17) 3_656 .
C19 Zn2 Na2 N7 128.0(3) . .
N6 Zn2 Na2 N7 -90.3(3) . .
N5 Zn2 Na2 N7 -77.4(3) 3_656 .
N5 Zn2 Na2 N7 -2.0(2) . .
Zn2 Zn2 Na2 N7 -21.9(2) 3_656 .
C19 Zn2 Na2 N8 -46.2(3) . .
N6 Zn2 Na2 N8 95.5(3) . .
N5 Zn2 Na2 N8 108.4(4) 3_656 .
N5 Zn2 Na2 N8 -176.2(3) . .
Zn2 Zn2 Na2 N8 163.9(3) 3_656 .
C1 Zn1 N1 C8 -119.3(3) . .
N2 Zn1 N1 C8 2.1(3) . .
N1 Zn1 N1 C8 112.8(3) 3_566 .
Zn1 Zn1 N1 C8 112.8(3) 3_566 .
Na1 Zn1 N1 C8 -42.0(3) . .
C1 Zn1 N1 C7 10.1(5) . .
N2 Zn1 N1 C7 131.5(4) . .
N1 Zn1 N1 C7 -117.8(4) 3_566 .
Zn1 Zn1 N1 C7 -117.8(4) 3_566 .
Na1 Zn1 N1 C7 87.5(4) . .
C1 Zn1 N1 Zn1 127.9(2) . 3_566
N2 Zn1 N1 Zn1 -110.65(17) . 3_566
N1 Zn1 N1 Zn1 0.0 3_566 3_566
Na1 Zn1 N1 Zn1 -154.72(13) . 3_566
C1 Zn1 N2 C9 155.2(3) . .
N1 Zn1 N2 C9 24.6(3) . .
N1 Zn1 N2 C9 -62.5(3) 3_566 .
Zn1 Zn1 N2 C9 -17.5(3) 3_566 .
Na1 Zn1 N2 C9 109.1(4) . .
C1 Zn1 N2 C10 -79.3(4) . .
N1 Zn1 N2 C10 150.1(4) . .
N1 Zn1 N2 C10 63.0(4) 3_566 .
Zn1 Zn1 N2 C10 108.0(4) 3_566 .
Na1 Zn1 N2 C10 -125.4(5) . .
C1 Zn1 N2 Na1 46.1(3) . .
N1 Zn1 N2 Na1 -84.48(17) . .
N1 Zn1 N2 Na1 -171.61(15) 3_566 .
Zn1 Zn1 N2 Na1 -126.56(13) 3_566 .
N4 Na1 N2 C9 28.5(4) . .
N3 Na1 N2 C9 132.7(4) . .
Zn1 Na1 N2 C9 -103.3(4) . .
N4 Na1 N2 C10 -97.4(4) . .
N3 Na1 N2 C10 6.8(5) . .
C9 Na1 N2 C10 -126.0(5) . .
Zn1 Na1 N2 C10 130.7(4) . .
N4 Na1 N2 Zn1 131.9(2) . .
N3 Na1 N2 Zn1 -124.0(3) . .
C9 Na1 N2 Zn1 103.3(4) . .
N2 Na1 N3 C14 132.0(4) . .
N4 Na1 N3 C14 -106.2(5) . .
C9 Na1 N3 C14 173.3(4) . .
Zn1 Na1 N3 C14 69.0(5) . .
N2 Na1 N3 C13 10.0(7) . .
N4 Na1 N3 C13 131.8(6) . .
C9 Na1 N3 C13 51.3(7) . .
Zn1 Na1 N3 C13 -53.0(6) . .
N2 Na1 N3 C15 -108.2(5) . .
N4 Na1 N3 C15 13.6(5) . .
C9 Na1 N3 C15 -66.9(6) . .
Zn1 Na1 N3 C15 -171.2(4) . .
N2 Na1 N4 C18 27.3(5) . .
N3 Na1 N4 C18 -110.3(5) . .
C9 Na1 N4 C18 39.8(5) . .
Zn1 Na1 N4 C18 74.1(5) . .
N2 Na1 N4 C17 -93.1(5) . .
N3 Na1 N4 C17 129.3(5) . .
C9 Na1 N4 C17 -80.6(5) . .
Zn1 Na1 N4 C17 -46.3(6) . .
N2 Na1 N4 C16 147.7(5) . .
N3 Na1 N4 C16 10.1(5) . .
C9 Na1 N4 C16 160.2(5) . .
Zn1 Na1 N4 C16 -165.5(5) . .
C19 Zn2 N5 C26 -118.4(3) . .
N6 Zn2 N5 C26 2.4(3) . .
N5 Zn2 N5 C26 114.0(3) 3_656 .
Zn2 Zn2 N5 C26 114.0(3) 3_656 .
Na2 Zn2 N5 C26 -42.4(3) . .
C19 Zn2 N5 C23 10.3(4) . .
N6 Zn2 N5 C23 131.2(3) . .
N5 Zn2 N5 C23 -117.3(4) 3_656 .
Zn2 Zn2 N5 C23 -117.3(4) 3_656 .
Na2 Zn2 N5 C23 86.3(3) . .
C19 Zn2 N5 Zn2 127.6(2) . 3_656
N6 Zn2 N5 Zn2 -111.54(16) . 3_656
N5 Zn2 N5 Zn2 0.0 3_656 3_656
Na2 Zn2 N5 Zn2 -156.37(13) . 3_656
C19 Zn2 N6 C27 156.2(3) . .
N5 Zn2 N6 C27 -61.7(3) 3_656 .
N5 Zn2 N6 C27 25.3(3) . .
Zn2 Zn2 N6 C27 -16.3(3) 3_656 .
Na2 Zn2 N6 C27 112.6(3) . .
C19 Zn2 N6 C28 -78.4(4) . .
N5 Zn2 N6 C28 63.7(4) 3_656 .
N5 Zn2 N6 C28 150.7(4) . .
Zn2 Zn2 N6 C28 109.1(4) 3_656 .
Na2 Zn2 N6 C28 -122.0(4) . .
C19 Zn2 N6 Na2 43.6(2) . .
N5 Zn2 N6 Na2 -174.27(14) 3_656 .
N5 Zn2 N6 Na2 -87.30(16) . .
Zn2 Zn2 N6 Na2 -128.85(12) 3_656 .
N7 Na2 N6 C27 23.2(4) . .
N8 Na2 N6 C27 125.4(3) . .
Zn2 Na2 N6 C27 -105.1(4) . .
N7 Na2 N6 C28 -101.6(4) . .
N8 Na2 N6 C28 0.5(4) . .
Zn2 Na2 N6 C28 130.1(4) . .
N7 Na2 N6 Zn2 128.3(2) . .
N8 Na2 N6 Zn2 -129.5(2) . .
N6 Na2 N7 C33 142.8(4) . .
N8 Na2 N7 C33 12.2(4) . .
Zn2 Na2 N7 C33 -164.3(3) . .
N6 Na2 N7 C31 27.4(4) . .
N8 Na2 N7 C31 -103.2(4) . .
Zn2 Na2 N7 C31 80.2(4) . .
N6 Na2 N7 C32 -89.4(5) . .
N8 Na2 N7 C32 139.9(5) . .
Zn2 Na2 N7 C32 -36.6(6) . .
N6 Na2 N8 C34 -110.7(4) . .
N7 Na2 N8 C34 15.3(4) . .
Zn2 Na2 N8 C34 -168.5(3) . .
N6 Na2 N8 C35 131.8(4) . .
N7 Na2 N8 C35 -102.2(5) . .
Zn2 Na2 N8 C35 74.1(5) . .
N6 Na2 N8 C36 13.7(6) . .
N7 Na2 N8 C36 139.7(5) . .
Zn2 Na2 N8 C36 -44.0(6) . .
N2 Zn1 C1 C4 -26.4(5) . .
N1 Zn1 C1 C4 80.6(5) . .
N1 Zn1 C1 C4 -165.0(4) 3_566 .
Zn1 Zn1 C1 C4 142.1(3) 3_566 .
Na1 Zn1 C1 C4 3.8(4) . .
N2 Zn1 C1 C2 -146.8(4) . .
N1 Zn1 C1 C2 -39.8(5) . .
N1 Zn1 C1 C2 74.6(5) 3_566 .
Zn1 Zn1 C1 C2 21.7(6) 3_566 .
Na1 Zn1 C1 C2 -116.6(4) . .
N2 Zn1 C1 C3 92.5(4) . .
N1 Zn1 C1 C3 -160.5(3) . .
N1 Zn1 C1 C3 -46.1(5) 3_566 .
Zn1 Zn1 C1 C3 -99.0(4) 3_566 .
Na1 Zn1 C1 C3 122.6(4) . .
C8 N1 C7 C6 -60.2(6) . .
Zn1 N1 C7 C6 173.9(4) . .
Zn1 N1 C7 C6 68.2(5) 3_566 .
C8 N1 C7 C5 64.3(6) . .
Zn1 N1 C7 C5 -61.6(6) . .
Zn1 N1 C7 C5 -167.3(4) 3_566 .
C7 N1 C8 C9 -161.9(4) . .
Zn1 N1 C8 C9 -29.0(5) . .
Zn1 N1 C8 C9 68.8(5) 3_566 .
C10 N2 C9 C8 179.0(4) . .
Zn1 N2 C9 C8 -49.1(5) . .
Na1 N2 C9 C8 51.8(5) . .
C10 N2 C9 Na1 127.2(5) . .
Zn1 N2 C9 Na1 -101.0(3) . .
N1 C8 C9 N2 56.5(6) . .
N1 C8 C9 Na1 91.4(4) . .
N4 Na1 C9 N2 -155.9(3) . .
N3 Na1 C9 N2 -81.3(5) . .
Zn1 Na1 C9 N2 51.9(3) . .
N2 Na1 C9 C8 -132.8(5) . .
N4 Na1 C9 C8 71.4(3) . .
N3 Na1 C9 C8 145.9(4) . .
Zn1 Na1 C9 C8 -80.9(3) . .
C9 N2 C10 C11 175.6(5) . .
Zn1 N2 C10 C11 55.8(6) . .
Na1 N2 C10 C11 -61.3(5) . .
C9 N2 C10 C12 -63.4(6) . .
Zn1 N2 C10 C12 176.8(4) . .
Na1 N2 C10 C12 59.7(5) . .
C14 N3 C15 C16 78.2(9) . .
C13 N3 C15 C16 -163.0(8) . .
Na1 N3 C15 C16 -39.8(9) . .
N3 C15 C16 N4 56.5(12) . .
C18 N4 C16 C15 78.3(9) . .
C17 N4 C16 C15 -163.1(8) . .
Na1 N4 C16 C15 -36.2(9) . .
N6 Zn2 C19 C20 -148.9(3) . .
N5 Zn2 C19 C20 72.1(4) 3_656 .
N5 Zn2 C19 C20 -42.7(5) . .
Zn2 Zn2 C19 C20 19.3(5) 3_656 .
Na2 Zn2 C19 C20 -119.6(4) . .
N6 Zn2 C19 C22 -26.1(4) . .
N5 Zn2 C19 C22 -165.1(3) 3_656 .
N5 Zn2 C19 C22 80.1(4) . .
Zn2 Zn2 C19 C22 142.1(3) 3_656 .
Na2 Zn2 C19 C22 3.1(3) . .
N6 Zn2 C19 C21 91.9(4) . .
N5 Zn2 C19 C21 -47.1(4) 3_656 .
N5 Zn2 C19 C21 -161.9(3) . .
Zn2 Zn2 C19 C21 -99.9(4) 3_656 .
Na2 Zn2 C19 C21 121.1(4) . .
C26 N5 C23 C25 -58.3(5) . .
Zn2 N5 C23 C25 71.3(5) 3_656 .
Zn2 N5 C23 C25 175.8(3) . .
C26 N5 C23 C24 66.8(5) . .
Zn2 N5 C23 C24 -163.6(3) 3_656 .
Zn2 N5 C23 C24 -59.0(5) . .
C23 N5 C26 C27 -160.9(4) . .
Zn2 N5 C26 C27 69.2(4) 3_656 .
Zn2 N5 C26 C27 -29.2(5) . .
C28 N6 C27 C26 177.7(4) . .
Zn2 N6 C27 C26 -49.1(4) . .
Na2 N6 C27 C26 52.1(5) . .
N5 C26 C27 N6 56.0(5) . .
C27 N6 C28 C30 177.5(4) . .
Zn2 N6 C28 C30 56.3(5) . .
Na2 N6 C28 C30 -58.0(5) . .
C27 N6 C28 C29 -60.5(6) . .
Zn2 N6 C28 C29 178.3(3) . .
Na2 N6 C28 C29 64.1(5) . .
C31 N7 C33 C34 70.1(6) . .
C32 N7 C33 C34 -173.0(5) . .
Na2 N7 C33 C34 -38.5(6) . .
C35 N8 C34 C33 70.3(7) . .
C36 N8 C34 C33 -172.1(6) . .
Na2 N8 C34 C33 -42.0(6) . .
N7 C33 C34 N8 58.5(7) . .
C37 C37 C38 C39 -78(2) 3_666 .
C37A C37A C38A C39A 102(4) 3_666 .
